data_4064507
loop_
_publ_author_name
'Marinescu, Smaranda C.'
'Schrock, Richard R.'
'M\"uller, Peter'
'Takase, Michael K.'
'Hoveyda, Amir H.'

_publ_section_title
;
 Room Temperature Z-Selective Homocoupling of \a Olefins by Tungsten
 Catalysts.
;
_journal_issue 7
_journal_name_full Organometallics
_journal_page_first 1780
_journal_page_last 1782
_journal_paper_doi 10.1021/om200150c
_journal_volume 30
_journal_year 2011
_chemical_formula_sum 'C58 H84 N2 O W'
_chemical_formula_weight 1009.12
_chemical_name_systematic
; 
 ? 
;
_space_group_IT_number 2
_symmetry_cell_setting triclinic
_symmetry_space_group_name_Hall '-P 1'
_symmetry_space_group_name_H-M 'P -1'
_atom_sites_solution_hydrogens geom
_atom_sites_solution_primary direct
_atom_sites_solution_secondary difmap
_audit_creation_method SHELXL-97
_cell_angle_alpha 82.7973(12)
_cell_angle_beta 86.6985(13)
_cell_angle_gamma 70.7499(13)
_cell_formula_units_Z 2
_cell_length_a 9.0469(2)
_cell_length_b 13.1911(3)
_cell_length_c 23.8059(5)
_cell_measurement_reflns_used 4091
_cell_measurement_temperature 100(2)
_cell_measurement_theta_max 69.15
_cell_measurement_theta_min 3.57
_cell_volume 2660.55(10)
_computing_cell_refinement 'SAINT 7.46A (Bruker-AXS, 2009)'
_computing_data_collection 'APEX2 v2009.9.0 (Bruker-AXS, 2009)'
_computing_data_reduction 'SAINT 7.46A (Bruker-AXS, 2009)'
_computing_molecular_graphics 'Bruker SHELXTL'
_computing_publication_material 'Bruker SHELXTL'
_computing_structure_refinement 'SHELXL-97 (Sheldrick, 2008)'
_computing_structure_solution 'SHELXS-97 (Sheldrick, 2008)'
_diffrn_ambient_temperature 100(2)
_diffrn_detector_area_resol_mean 8.3
_diffrn_measured_fraction_theta_full 0.977
_diffrn_measured_fraction_theta_max 0.977
_diffrn_measurement_device_type 'Bruker Smart APEX CCD'
_diffrn_measurement_method '\f and \w scans'
_diffrn_radiation_monochromator graphite
_diffrn_radiation_source 'fine-focus sealed tube'
_diffrn_radiation_type CuK\a
_diffrn_radiation_wavelength 1.54178
_diffrn_reflns_av_R_equivalents 0.0000
_diffrn_reflns_av_sigmaI/netI 0.0178
_diffrn_reflns_limit_h_max 10
_diffrn_reflns_limit_h_min -10
_diffrn_reflns_limit_k_max 15
_diffrn_reflns_limit_k_min -15
_diffrn_reflns_limit_l_max 28
_diffrn_reflns_limit_l_min 0
_diffrn_reflns_number 9198
_diffrn_reflns_theta_full 66.59
_diffrn_reflns_theta_max 66.59
_diffrn_reflns_theta_min 1.87
_exptl_absorpt_coefficient_mu 4.301
_exptl_absorpt_correction_T_max 0.5647
_exptl_absorpt_correction_T_min 0.4800
_exptl_absorpt_correction_type multi-scan
_exptl_absorpt_process_details 'SADABS (Sheldrick, 2009)'
_exptl_crystal_colour yellow
_exptl_crystal_density_diffrn 1.260
_exptl_crystal_density_method 'not measured'
_exptl_crystal_description block
_exptl_crystal_F_000 1056
_exptl_crystal_size_max 0.20
_exptl_crystal_size_mid 0.15
_exptl_crystal_size_min 0.15
_refine_diff_density_max 0.620
_refine_diff_density_min -0.719
_refine_diff_density_rms 0.061
_refine_ls_extinction_method none
_refine_ls_goodness_of_fit_ref 1.120
_refine_ls_hydrogen_treatment constr
_refine_ls_matrix_type full
_refine_ls_number_parameters 573
_refine_ls_number_reflns 9198
_refine_ls_number_restraints 0
_refine_ls_restrained_S_all 1.120
_refine_ls_R_factor_all 0.0207
_refine_ls_R_factor_gt 0.0204
_refine_ls_shift/su_max 0.002
_refine_ls_shift/su_mean 0.000
_refine_ls_structure_factor_coef Fsqd
_refine_ls_weighting_details 'calc w=1/[\s^2^(Fo^2^)+(0.0232P)^2^+2.4697P] where P=(Fo^2^+2Fc^2^)/3'
_refine_ls_weighting_scheme calc
_refine_ls_wR_factor_gt 0.0508
_refine_ls_wR_factor_ref 0.0509
_reflns_number_gt 9105
_reflns_number_total 9198
_reflns_threshold_expression >2sigma(I)
_cod_data_source_file om200150c_si_002.cif
_cod_data_source_block d10041
_cod_depositor_comments
;
The following automatic conversions were performed:

'_symmetry_cell_setting' value 'Triclinic' changed to 'triclinic'
according to /home/saulius/struct/CIF-dictionaries/cif_core.dic
dictionary named 'cif_core.dic' version 2.4.1 from 2010-06-29.

Automatic conversion script
Id: cif_fix_values 1715 2011-07-08 13:25:40Z adriana 
;
_cod_original_sg_symbol_H-M P-1
_cod_database_code 4064507

loop_
_symmetry_equiv_pos_as_xyz
'x, y, z'
'-x, -y, -z'

loop_
_atom_site_label
_atom_site_type_symbol
_atom_site_fract_x
_atom_site_fract_y
_atom_site_fract_z
_atom_site_U_iso_or_equiv
_atom_site_adp_type
_atom_site_occupancy
_atom_site_symmetry_multiplicity
_atom_site_calc_flag
_atom_site_refinement_flags
W1 W 0.302886(10) 0.895308(6) 0.220412(3) 0.01150(4) Uani 1 1 d .
O1 O 0.23668(16) 0.91385(10) 0.29987(6) 0.0123(3) Uani 1 1 d .
C1 C 0.1452(2) 0.93120(15) 0.34649(8) 0.0113(4) Uani 1 1 d .
C2 C 0.0354(2) 1.03429(15) 0.35136(8) 0.0131(4) Uani 1 1 d .
C3 C -0.0697(2) 1.04822(16) 0.39735(9) 0.0152(4) Uani 1 1 d .
H3 H -0.1477 1.1165 0.3998 0.018 Uiso 1 1 calc R
C4 C -0.0620(2) 0.96383(16) 0.43941(8) 0.0152(4) Uani 1 1 d .
H4 H -0.1363 0.9733 0.4698 0.018 Uiso 1 1 calc R
C5 C 0.0557(2) 0.86526(16) 0.43664(8) 0.0141(4) Uani 1 1 d .
H5 H 0.0642 0.8088 0.4665 0.017 Uiso 1 1 calc R
C6 C 0.1621(2) 0.84685(15) 0.39104(8) 0.0118(4) Uani 1 1 d .
C11 C 0.0453(2) 1.13056(15) 0.31193(8) 0.0135(4) Uani 1 1 d .
C12 C -0.0369(2) 1.16361(16) 0.26071(9) 0.0153(4) Uani 1 1 d .
C13 C -0.0187(3) 1.25213(17) 0.22574(9) 0.0187(4) Uani 1 1 d .
H13 H -0.0737 1.2747 0.1911 0.022 Uiso 1 1 calc R
C14 C 0.0768(3) 1.30829(17) 0.23984(9) 0.0202(4) Uani 1 1 d .
C15 C 0.1542(3) 1.27540(16) 0.29096(9) 0.0186(4) Uani 1 1 d .
H15 H 0.2187 1.3139 0.3014 0.022 Uiso 1 1 calc R
C16 C 0.1402(2) 1.18733(16) 0.32767(8) 0.0149(4) Uani 1 1 d .
C21 C -0.1493(3) 1.10870(16) 0.24483(9) 0.0182(4) Uani 1 1 d .
H21 H -0.1153 1.0332 0.2643 0.022 Uiso 1 1 calc R
C22 C -0.1536(3) 1.10226(18) 0.18125(9) 0.0242(5) Uani 1 1 d .
H22A H -0.2069 1.1743 0.1620 0.036 Uiso 1 1 calc R
H22B H -0.2102 1.0531 0.1748 0.036 Uiso 1 1 calc R
H22C H -0.0463 1.0753 0.1662 0.036 Uiso 1 1 calc R
C23 C -0.3143(3) 1.1675(2) 0.26691(11) 0.0274(5) Uani 1 1 d .
H23A H -0.3130 1.1649 0.3082 0.041 Uiso 1 1 calc R
H23B H -0.3872 1.1323 0.2566 0.041 Uiso 1 1 calc R
H23C H -0.3482 1.2430 0.2500 0.041 Uiso 1 1 calc R
C24 C 0.0949(3) 1.4041(2) 0.20105(10) 0.0308(6) Uani 1 1 d .
H24 H 0.1757 1.4277 0.2176 0.037 Uiso 1 1 calc R
C25 C -0.0576(4) 1.4986(2) 0.19799(13) 0.0467(8) Uani 1 1 d .
H25A H -0.1393 1.4774 0.1822 0.070 Uiso 1 1 calc R
H25B H -0.0421 1.5602 0.1737 0.070 Uiso 1 1 calc R
H25C H -0.0895 1.5192 0.2361 0.070 Uiso 1 1 calc R
C26 C 0.1522(4) 1.3736(3) 0.14186(12) 0.0502(8) Uani 1 1 d .
H26A H 0.2497 1.3123 0.1448 0.075 Uiso 1 1 calc R
H26B H 0.1710 1.4355 0.1190 0.075 Uiso 1 1 calc R
H26C H 0.0725 1.3537 0.1239 0.075 Uiso 1 1 calc R
C27 C 0.2269(2) 1.15719(16) 0.38367(9) 0.0170(4) Uani 1 1 d .
H27 H 0.2237 1.0842 0.3998 0.020 Uiso 1 1 calc R
C28 C 0.3989(3) 1.14990(19) 0.37631(9) 0.0230(5) Uani 1 1 d .
H28A H 0.4500 1.0991 0.3489 0.035 Uiso 1 1 calc R
H28B H 0.4512 1.1246 0.4128 0.035 Uiso 1 1 calc R
H28C H 0.4058 1.2214 0.3625 0.035 Uiso 1 1 calc R
C29 C 0.1433(3) 1.23678(19) 0.42611(9) 0.0241(5) Uani 1 1 d .
H29A H 0.1456 1.3092 0.4117 0.036 Uiso 1 1 calc R
H29B H 0.1965 1.2138 0.4625 0.036 Uiso 1 1 calc R
H29C H 0.0344 1.2383 0.4313 0.036 Uiso 1 1 calc R
C31 C 0.2948(2) 0.74183(15) 0.39193(8) 0.0124(4) Uani 1 1 d .
C32 C 0.2655(2) 0.64301(16) 0.39144(8) 0.0134(4) Uani 1 1 d .
C33 C 0.3922(2) 0.54665(16) 0.39522(8) 0.0154(4) Uani 1 1 d .
H33 H 0.3725 0.4804 0.3943 0.019 Uiso 1 1 calc R
C34 C 0.5450(2) 0.54429(16) 0.40023(8) 0.0157(4) Uani 1 1 d .
C35 C 0.5713(2) 0.64222(16) 0.40150(8) 0.0156(4) Uani 1 1 d .
H35 H 0.6755 0.6418 0.4050 0.019 Uiso 1 1 calc R
C36 C 0.4502(2) 0.74061(16) 0.39778(8) 0.0139(4) Uani 1 1 d .
C41 C 0.1013(2) 0.63509(16) 0.39009(8) 0.0152(4) Uani 1 1 d .
H41 H 0.0260 0.7097 0.3813 0.018 Uiso 1 1 calc R
C42 C 0.0850(3) 0.56602(17) 0.34484(9) 0.0198(4) Uani 1 1 d .
H42A H 0.1178 0.5939 0.3078 0.030 Uiso 1 1 calc R
H42B H -0.0244 0.5691 0.3433 0.030 Uiso 1 1 calc R
H42C H 0.1513 0.4909 0.3545 0.030 Uiso 1 1 calc R
C43 C 0.0562(3) 0.58796(17) 0.44840(9) 0.0202(4) Uani 1 1 d .
H43A H 0.1275 0.5141 0.4575 0.030 Uiso 1 1 calc R
H43B H -0.0515 0.5870 0.4476 0.030 Uiso 1 1 calc R
H43C H 0.0639 0.6328 0.4772 0.030 Uiso 1 1 calc R
C44 C 0.6813(2) 0.43902(16) 0.40325(9) 0.0191(4) Uani 1 1 d .
H44 H 0.7753 0.4539 0.4156 0.023 Uiso 1 1 calc R
C45 C 0.7185(3) 0.3996(2) 0.34485(11) 0.0344(6) Uani 1 1 d .
H45A H 0.6282 0.3842 0.3317 0.052 Uiso 1 1 calc R
H45B H 0.8096 0.3336 0.3472 0.052 Uiso 1 1 calc R
H45C H 0.7415 0.4555 0.3182 0.052 Uiso 1 1 calc R
C46 C 0.6516(3) 0.35172(18) 0.44644(10) 0.0248(5) Uani 1 1 d .
H46A H 0.5640 0.3322 0.4342 0.037 Uiso 1 1 calc R
H46B H 0.6261 0.3791 0.4834 0.037 Uiso 1 1 calc R
H46C H 0.7458 0.2877 0.4495 0.037 Uiso 1 1 calc R
C47 C 0.4858(2) 0.84390(16) 0.40500(9) 0.0157(4) Uani 1 1 d .
H47 H 0.4183 0.9037 0.3783 0.019 Uiso 1 1 calc R
C48 C 0.6564(3) 0.83749(17) 0.39232(10) 0.0208(4) Uani 1 1 d .
H48A H 0.7237 0.7872 0.4215 0.031 Uiso 1 1 calc R
H48B H 0.6662 0.9093 0.3921 0.031 Uiso 1 1 calc R
H48C H 0.6884 0.8118 0.3552 0.031 Uiso 1 1 calc R
C49 C 0.4422(3) 0.87377(18) 0.46546(9) 0.0220(5) Uani 1 1 d .
H49A H 0.5066 0.8162 0.4925 0.033 Uiso 1 1 calc R
H49B H 0.3313 0.8825 0.4731 0.033 Uiso 1 1 calc R
H49C H 0.4607 0.9417 0.4693 0.033 Uiso 1 1 calc R
N1 N 0.3528(2) 0.88676(14) 0.14812(8) 0.0172(4) Uani 1 1 d .
C51 C 0.3870(3) 0.88603(17) 0.09094(9) 0.0177(4) Uani 1 1 d .
C52 C 0.2789(3) 0.95319(18) 0.05144(9) 0.0216(4) Uani 1 1 d .
H52 H 0.1825 1.0009 0.0641 0.026 Uiso 1 1 calc R
C53 C 0.3115(3) 0.95064(19) -0.00620(10) 0.0276(5) Uani 1 1 d .
C54 C 0.4547(3) 0.8820(2) -0.02363(10) 0.0315(6) Uani 1 1 d .
H54 H 0.4778 0.8805 -0.0630 0.038 Uiso 1 1 calc R
C55 C 0.5652(3) 0.8155(2) 0.01475(10) 0.0294(5) Uani 1 1 d .
C56 C 0.5301(3) 0.81761(18) 0.07229(10) 0.0230(5) Uani 1 1 d .
H56 H 0.6039 0.7722 0.0991 0.028 Uiso 1 1 calc R
C61 C 0.1929(4) 1.0204(2) -0.04899(11) 0.0411(7) Uani 1 1 d .
H61A H 0.1402 0.9761 -0.0644 0.062 Uiso 1 1 calc R
H61B H 0.2462 1.0521 -0.0798 0.062 Uiso 1 1 calc R
H61C H 0.1154 1.0782 -0.0306 0.062 Uiso 1 1 calc R
C66 C 0.7206(4) 0.7422(2) -0.00536(12) 0.0438(7) Uani 1 1 d .
H66A H 0.7906 0.7125 0.0269 0.066 Uiso 1 1 calc R
H66B H 0.7678 0.7835 -0.0336 0.066 Uiso 1 1 calc R
H66C H 0.7041 0.6830 -0.0224 0.066 Uiso 1 1 calc R
N2 N 0.11092(19) 0.84810(13) 0.21264(7) 0.0135(3) Uani 1 1 d .
C71 C 0.0221(2) 0.81482(16) 0.25618(9) 0.0160(4) Uani 1 1 d .
H71 H 0.0316 0.8195 0.2952 0.019 Uiso 1 1 calc R
C72 C -0.0801(3) 0.77471(17) 0.23472(9) 0.0198(4) Uani 1 1 d .
H72 H -0.1527 0.7461 0.2557 0.024 Uiso 1 1 calc R
C73 C -0.0580(3) 0.78346(17) 0.17486(9) 0.0215(5) Uani 1 1 d .
H73 H -0.1140 0.7627 0.1483 0.026 Uiso 1 1 calc R
C74 C 0.0585(3) 0.82717(17) 0.16288(9) 0.0198(4) Uani 1 1 d .
H74 H 0.0983 0.8413 0.1260 0.024 Uiso 1 1 calc R
C81 C 0.3720(2) 1.03030(16) 0.21940(9) 0.0171(4) Uani 1 1 d .
H81A H 0.3808 1.0684 0.1814 0.021 Uiso 1 1 calc R
H81B H 0.3180 1.0806 0.2473 0.021 Uiso 1 1 calc R
C82 C 0.5270(3) 0.93573(17) 0.24119(9) 0.0200(4) Uani 1 1 d .
H82A H 0.5520 0.9507 0.2786 0.024 Uiso 1 1 calc R
H82B H 0.6140 0.9403 0.2149 0.024 Uiso 1 1 calc R
C83 C 0.5254(2) 0.81353(16) 0.24744(9) 0.0159(4) Uani 1 1 d .
H83A H 0.5334 0.7770 0.2866 0.019 Uiso 1 1 calc R
H83B H 0.5946 0.7669 0.2205 0.019 Uiso 1 1 calc R
C1S C 0.6132(3) 0.4280(2) 0.77362(12) 0.0364(6) Uani 1 1 d .
H1S1 H 0.6395 0.3627 0.7543 0.055 Uiso 1 1 calc R
H1S2 H 0.7098 0.4390 0.7839 0.055 Uiso 1 1 calc R
H1S3 H 0.5525 0.4906 0.7483 0.055 Uiso 1 1 calc R
C2S C 0.5171(3) 0.4153(2) 0.82671(11) 0.0339(6) Uani 1 1 d .
H2S1 H 0.5783 0.3509 0.8516 0.041 Uiso 1 1 calc R
H2S2 H 0.4212 0.4025 0.8160 0.041 Uiso 1 1 calc R
C3S C 0.4704(3) 0.5131(2) 0.85975(11) 0.0324(6) Uani 1 1 d .
H3S1 H 0.4062 0.5769 0.8352 0.039 Uiso 1 1 calc R
H3S2 H 0.5663 0.5274 0.8692 0.039 Uiso 1 1 calc R
C4S C 0.3784(3) 0.4999(2) 0.91434(11) 0.0332(6) Uani 1 1 d .
H4S1 H 0.4455 0.4395 0.9401 0.040 Uiso 1 1 calc R
H4S2 H 0.2866 0.4802 0.9053 0.040 Uiso 1 1 calc R
C5S C 0.3218(3) 0.6010(2) 0.94502(11) 0.0362(6) Uani 1 1 d .
H5S1 H 0.4137 0.6209 0.9537 0.043 Uiso 1 1 calc R
H5S2 H 0.2545 0.6612 0.9192 0.043 Uiso 1 1 calc R
C6S C 0.2308(4) 0.5889(2) 0.99952(12) 0.0400(6) Uani 1 1 d .
H6S1 H 0.2973 0.5281 1.0252 0.048 Uiso 1 1 calc R
H6S2 H 0.1376 0.5705 0.9909 0.048 Uiso 1 1 calc R
C7S C 0.1778(4) 0.6901(3) 1.02980(14) 0.0498(8) Uani 1 1 d .
H7S1 H 0.1200 0.6772 1.0646 0.075 Uiso 1 1 calc R
H7S2 H 0.1098 0.7503 1.0050 0.075 Uiso 1 1 calc R
H7S3 H 0.2696 0.7079 1.0394 0.075 Uiso 1 1 calc R

loop_
_atom_site_aniso_label
_atom_site_aniso_U_11
_atom_site_aniso_U_22
_atom_site_aniso_U_33
_atom_site_aniso_U_23
_atom_site_aniso_U_13
_atom_site_aniso_U_12
W1 0.01166(6) 0.01343(5) 0.00973(5) -0.00213(3) 0.00127(3) -0.00446(4)
O1 0.0137(7) 0.0138(6) 0.0091(6) -0.0022(5) 0.0015(5) -0.0041(5)
C1 0.0102(9) 0.0150(9) 0.0111(9) -0.0034(7) -0.0003(7) -0.0064(7)
C2 0.0135(10) 0.0132(9) 0.0133(9) -0.0013(7) -0.0026(7) -0.0051(8)
C3 0.0136(10) 0.0126(9) 0.0185(10) -0.0042(8) 0.0005(8) -0.0020(8)
C4 0.0147(10) 0.0175(10) 0.0143(10) -0.0050(8) 0.0040(7) -0.0060(8)
C5 0.0163(10) 0.0139(9) 0.0128(9) -0.0006(7) -0.0010(7) -0.0060(8)
C6 0.0115(9) 0.0122(9) 0.0129(9) -0.0022(7) -0.0020(7) -0.0051(7)
C11 0.0137(10) 0.0102(9) 0.0146(9) -0.0032(7) 0.0040(7) -0.0013(7)
C12 0.0162(10) 0.0122(9) 0.0160(10) -0.0037(7) 0.0022(8) -0.0025(8)
C13 0.0231(11) 0.0166(10) 0.0152(10) 0.0007(8) -0.0011(8) -0.0057(8)
C14 0.0270(12) 0.0169(10) 0.0176(10) -0.0012(8) 0.0024(8) -0.0091(9)
C15 0.0226(11) 0.0160(10) 0.0202(11) -0.0040(8) 0.0012(8) -0.0096(8)
C16 0.0155(10) 0.0124(9) 0.0150(10) -0.0044(7) 0.0036(8) -0.0018(8)
C21 0.0220(11) 0.0143(9) 0.0181(10) 0.0007(8) -0.0036(8) -0.0063(8)
C22 0.0322(13) 0.0226(11) 0.0204(11) -0.0011(9) -0.0061(9) -0.0118(10)
C23 0.0228(12) 0.0312(12) 0.0334(13) -0.0077(10) 0.0008(10) -0.0145(10)
C24 0.0496(16) 0.0278(12) 0.0236(12) 0.0060(10) -0.0063(11) -0.0263(12)
C25 0.076(2) 0.0204(12) 0.0430(17) 0.0081(11) -0.0080(15) -0.0181(13)
C26 0.079(2) 0.0489(18) 0.0323(15) 0.0047(13) 0.0136(15) -0.0394(17)
C27 0.0192(11) 0.0165(10) 0.0166(10) -0.0013(8) -0.0003(8) -0.0077(8)
C28 0.0213(12) 0.0281(12) 0.0211(11) -0.0042(9) -0.0008(9) -0.0095(9)
C29 0.0267(12) 0.0279(12) 0.0175(11) -0.0066(9) 0.0016(9) -0.0075(9)
C31 0.0136(10) 0.0124(9) 0.0094(9) -0.0008(7) -0.0001(7) -0.0022(8)
C32 0.0150(10) 0.0149(9) 0.0093(9) -0.0002(7) 0.0004(7) -0.0042(8)
C33 0.0192(11) 0.0119(9) 0.0153(10) -0.0015(7) -0.0004(8) -0.0051(8)
C34 0.0168(10) 0.0156(10) 0.0120(9) -0.0010(7) -0.0001(7) -0.0019(8)
C35 0.0124(10) 0.0189(10) 0.0149(10) -0.0021(8) -0.0009(7) -0.0040(8)
C36 0.0157(10) 0.0149(9) 0.0108(9) -0.0006(7) -0.0004(7) -0.0050(8)
C41 0.0159(10) 0.0131(9) 0.0168(10) -0.0010(8) 0.0001(8) -0.0053(8)
C42 0.0214(11) 0.0174(10) 0.0230(11) -0.0020(8) -0.0034(8) -0.0092(8)
C43 0.0194(11) 0.0212(10) 0.0205(11) 0.0013(8) 0.0010(8) -0.0091(9)
C44 0.0157(10) 0.0159(10) 0.0227(11) -0.0032(8) -0.0008(8) -0.0008(8)
C45 0.0348(14) 0.0277(12) 0.0254(13) -0.0042(10) 0.0048(10) 0.0098(11)
C46 0.0233(12) 0.0184(11) 0.0257(12) 0.0019(9) -0.0025(9) 0.0015(9)
C47 0.0142(10) 0.0150(9) 0.0180(10) -0.0015(8) -0.0036(8) -0.0045(8)
C48 0.0172(11) 0.0205(10) 0.0263(11) -0.0011(9) -0.0039(8) -0.0083(8)
C49 0.0259(12) 0.0221(11) 0.0211(11) -0.0072(9) -0.0017(9) -0.0102(9)
N1 0.0169(9) 0.0185(9) 0.0177(9) -0.0021(7) -0.0006(7) -0.0077(7)
C51 0.0225(11) 0.0226(10) 0.0121(10) -0.0044(8) 0.0039(8) -0.0130(9)
C52 0.0250(12) 0.0226(11) 0.0195(11) -0.0027(8) -0.0001(9) -0.0107(9)
C53 0.0412(15) 0.0289(12) 0.0179(11) -0.0004(9) -0.0040(10) -0.0186(11)
C54 0.0504(16) 0.0379(14) 0.0130(11) -0.0059(10) 0.0073(10) -0.0238(12)
C55 0.0361(14) 0.0313(12) 0.0248(12) -0.0100(10) 0.0130(10) -0.0162(11)
C56 0.0251(12) 0.0253(11) 0.0194(11) -0.0032(9) 0.0034(9) -0.0096(9)
C61 0.0550(18) 0.0487(16) 0.0209(13) 0.0041(11) -0.0109(12) -0.0201(14)
C66 0.0485(18) 0.0450(16) 0.0347(15) -0.0144(12) 0.0222(13) -0.0111(14)
N2 0.0097(8) 0.0173(8) 0.0159(8) -0.0024(6) -0.0010(6) -0.0073(6)
C71 0.0140(10) 0.0181(10) 0.0162(10) -0.0012(8) 0.0014(8) -0.0062(8)
C72 0.0164(11) 0.0200(10) 0.0228(11) 0.0003(8) -0.0008(8) -0.0067(8)
C73 0.0213(11) 0.0218(11) 0.0224(11) -0.0010(9) -0.0081(9) -0.0078(9)
C74 0.0238(11) 0.0232(11) 0.0149(10) -0.0022(8) -0.0034(8) -0.0105(9)
C81 0.0200(11) 0.0148(9) 0.0208(10) -0.0026(8) 0.0030(8) -0.0118(8)
C82 0.0165(11) 0.0232(11) 0.0226(11) -0.0043(9) 0.0019(8) -0.0094(9)
C83 0.0076(9) 0.0189(10) 0.0201(10) -0.0029(8) -0.0019(7) -0.0020(8)
C1S 0.0453(16) 0.0304(13) 0.0342(14) -0.0049(11) 0.0048(12) -0.0136(12)
C2S 0.0378(15) 0.0298(13) 0.0356(14) -0.0063(11) 0.0056(11) -0.0132(11)
C3S 0.0405(15) 0.0272(12) 0.0297(13) -0.0025(10) 0.0001(11) -0.0116(11)
C4S 0.0385(15) 0.0307(13) 0.0303(13) -0.0045(10) -0.0013(11) -0.0107(11)
C5S 0.0444(16) 0.0295(13) 0.0329(14) -0.0057(11) -0.0008(12) -0.0088(12)
C6S 0.0430(16) 0.0417(15) 0.0373(15) -0.0136(12) 0.0037(12) -0.0138(13)
C7S 0.0492(19) 0.0499(18) 0.0513(19) -0.0255(15) 0.0098(14) -0.0119(15)

loop_
_atom_type_symbol
_atom_type_description
_atom_type_scat_dispersion_real
_atom_type_scat_dispersion_imag
_atom_type_scat_source
C C 0.0181 0.0091 'International Tables Vol C Tables 4.2.6.8 and 6.1.1.4'
H H 0.0000 0.0000 'International Tables Vol C Tables 4.2.6.8 and 6.1.1.4'
N N 0.0311 0.0180 'International Tables Vol C Tables 4.2.6.8 and 6.1.1.4'
O O 0.0492 0.0322 'International Tables Vol C Tables 4.2.6.8 and 6.1.1.4'
W W -5.4734 5.5774 'International Tables Vol C Tables 4.2.6.8 and 6.1.1.4'

loop_
_geom_angle_atom_site_label_1
_geom_angle_atom_site_label_2
_geom_angle_atom_site_label_3
_geom_angle
N1 W1 O1 176.32(7)
N1 W1 C83 94.32(8)
O1 W1 C83 88.80(7)
N1 W1 N2 91.89(7)
O1 W1 N2 87.39(6)
C83 W1 N2 132.79(7)
N1 W1 C81 91.28(8)
O1 W1 C81 87.12(7)
C83 W1 C81 83.91(8)
N2 W1 C81 142.71(7)
N1 W1 C82 94.17(8)
O1 W1 C82 86.85(7)
C83 W1 C82 42.10(8)
N2 W1 C82 172.38(7)
C81 W1 C82 41.82(8)
C1 O1 W1 160.80(13)
O1 C1 C2 119.79(17)
O1 C1 C6 119.91(17)
C2 C1 C6 120.28(18)
C3 C2 C1 119.03(18)
C3 C2 C11 120.32(17)
C1 C2 C11 120.16(18)
C4 C3 C2 121.00(18)
C4 C3 H3 119.5
C2 C3 H3 119.5
C3 C4 C5 119.28(19)
C3 C4 H4 120.4
C5 C4 H4 120.4
C4 C5 C6 121.79(18)
C4 C5 H5 119.1
C6 C5 H5 119.1
C5 C6 C1 118.11(17)
C5 C6 C31 119.87(17)
C1 C6 C31 121.93(17)
C16 C11 C12 120.32(18)
C16 C11 C2 117.77(18)
C12 C11 C2 121.91(18)
C13 C12 C11 118.53(19)
C13 C12 C21 120.12(19)
C11 C12 C21 121.28(18)
C14 C13 C12 122.2(2)
C14 C13 H13 118.9
C12 C13 H13 118.9
C15 C14 C13 118.14(19)
C15 C14 C24 120.6(2)
C13 C14 C24 121.2(2)
C14 C15 C16 122.1(2)
C14 C15 H15 119.0
C16 C15 H15 119.0
C15 C16 C11 118.69(19)
C15 C16 C27 119.01(19)
C11 C16 C27 122.29(18)
C12 C21 C22 113.94(18)
C12 C21 C23 109.34(17)
C22 C21 C23 109.82(18)
C12 C21 H21 107.8
C22 C21 H21 107.8
C23 C21 H21 107.8
C21 C22 H22A 109.5
C21 C22 H22B 109.5
H22A C22 H22B 109.5
C21 C22 H22C 109.5
H22A C22 H22C 109.5
H22B C22 H22C 109.5
C21 C23 H23A 109.5
C21 C23 H23B 109.5
H23A C23 H23B 109.5
C21 C23 H23C 109.5
H23A C23 H23C 109.5
H23B C23 H23C 109.5
C14 C24 C25 111.0(2)
C14 C24 C26 111.7(2)
C25 C24 C26 110.7(2)
C14 C24 H24 107.8
C25 C24 H24 107.8
C26 C24 H24 107.8
C24 C25 H25A 109.5
C24 C25 H25B 109.5
H25A C25 H25B 109.5
C24 C25 H25C 109.5
H25A C25 H25C 109.5
H25B C25 H25C 109.5
C24 C26 H26A 109.5
C24 C26 H26B 109.5
H26A C26 H26B 109.5
C24 C26 H26C 109.5
H26A C26 H26C 109.5
H26B C26 H26C 109.5
C16 C27 C28 112.68(17)
C16 C27 C29 110.51(17)
C28 C27 C29 110.73(18)
C16 C27 H27 107.6
C28 C27 H27 107.6
C29 C27 H27 107.6
C27 C28 H28A 109.5
C27 C28 H28B 109.5
H28A C28 H28B 109.5
C27 C28 H28C 109.5
H28A C28 H28C 109.5
H28B C28 H28C 109.5
C27 C29 H29A 109.5
C27 C29 H29B 109.5
H29A C29 H29B 109.5
C27 C29 H29C 109.5
H29A C29 H29C 109.5
H29B C29 H29C 109.5
C32 C31 C36 119.35(17)
C32 C31 C6 120.84(18)
C36 C31 C6 119.63(17)
C33 C32 C31 118.88(19)
C33 C32 C41 117.77(18)
C31 C32 C41 123.28(17)
C34 C33 C32 122.42(19)
C34 C33 H33 118.8
C32 C33 H33 118.8
C33 C34 C35 117.88(18)
C33 C34 C44 121.67(19)
C35 C34 C44 120.44(19)
C36 C35 C34 122.32(19)
C36 C35 H35 118.8
C34 C35 H35 118.8
C35 C36 C31 119.12(18)
C35 C36 C47 119.41(18)
C31 C36 C47 121.27(17)
C32 C41 C42 112.82(17)
C32 C41 C43 110.22(17)
C42 C41 C43 109.18(17)
C32 C41 H41 108.2
C42 C41 H41 108.2
C43 C41 H41 108.2
C41 C42 H42A 109.5
C41 C42 H42B 109.5
H42A C42 H42B 109.5
C41 C42 H42C 109.5
H42A C42 H42C 109.5
H42B C42 H42C 109.5
C41 C43 H43A 109.5
C41 C43 H43B 109.5
H43A C43 H43B 109.5
C41 C43 H43C 109.5
H43A C43 H43C 109.5
H43B C43 H43C 109.5
C34 C44 C45 110.48(18)
C34 C44 C46 112.26(18)
C45 C44 C46 110.78(19)
C34 C44 H44 107.7
C45 C44 H44 107.7
C46 C44 H44 107.7
C44 C45 H45A 109.5
C44 C45 H45B 109.5
H45A C45 H45B 109.5
C44 C45 H45C 109.5
H45A C45 H45C 109.5
H45B C45 H45C 109.5
C44 C46 H46A 109.5
C44 C46 H46B 109.5
H46A C46 H46B 109.5
C44 C46 H46C 109.5
H46A C46 H46C 109.5
H46B C46 H46C 109.5
C36 C47 C48 114.45(17)
C36 C47 C49 109.86(17)
C48 C47 C49 108.89(17)
C36 C47 H47 107.8
C48 C47 H47 107.8
C49 C47 H47 107.8
C47 C48 H48A 109.5
C47 C48 H48B 109.5
H48A C48 H48B 109.5
C47 C48 H48C 109.5
H48A C48 H48C 109.5
H48B C48 H48C 109.5
C47 C49 H49A 109.5
C47 C49 H49B 109.5
H49A C49 H49B 109.5
C47 C49 H49C 109.5
H49A C49 H49C 109.5
H49B C49 H49C 109.5
C51 N1 W1 176.83(16)
N1 C51 C56 120.0(2)
N1 C51 C52 120.3(2)
C56 C51 C52 119.7(2)
C53 C52 C51 120.4(2)
C53 C52 H52 119.8
C51 C52 H52 119.8
C52 C53 C54 118.7(2)
C52 C53 C61 120.6(2)
C54 C53 C61 120.7(2)
C55 C54 C53 122.0(2)
C55 C54 H54 119.0
C53 C54 H54 119.0
C54 C55 C56 118.6(2)
C54 C55 C66 120.9(2)
C56 C55 C66 120.4(2)
C55 C56 C51 120.5(2)
C55 C56 H56 119.8
C51 C56 H56 119.8
C53 C61 H61A 109.5
C53 C61 H61B 109.5
H61A C61 H61B 109.5
C53 C61 H61C 109.5
H61A C61 H61C 109.5
H61B C61 H61C 109.5
C55 C66 H66A 109.5
C55 C66 H66B 109.5
H66A C66 H66B 109.5
C55 C66 H66C 109.5
H66A C66 H66C 109.5
H66B C66 H66C 109.5
C71 N2 C74 105.83(17)
C71 N2 W1 127.21(13)
C74 N2 W1 126.30(14)
C72 C71 N2 110.06(18)
C72 C71 H71 125.0
N2 C71 H71 125.0
C71 C72 C73 107.18(19)
C71 C72 H72 126.4
C73 C72 H72 126.4
C74 C73 C72 106.93(19)
C74 C73 H73 126.5
C72 C73 H73 126.5
C73 C74 N2 109.99(19)
C73 C74 H74 125.0
N2 C74 H74 125.0
C82 C81 W1 78.60(11)
C82 C81 H81A 115.5
W1 C81 H81A 115.5
C82 C81 H81B 115.5
W1 C81 H81B 115.5
H81A C81 H81B 112.5
C81 C82 C83 118.15(16)
C81 C82 W1 59.59(10)
C83 C82 W1 58.57(10)
C81 C82 H82A 107.8
C83 C82 H82A 107.8
W1 C82 H82A 125.7
C81 C82 H82B 107.8
C83 C82 H82B 107.8
W1 C82 H82B 127.2
H82A C82 H82B 107.1
C82 C83 W1 79.33(11)
C82 C83 H83A 115.4
W1 C83 H83A 115.4
C82 C83 H83B 115.4
W1 C83 H83B 115.4
H83A C83 H83B 112.4
C2S C1S H1S1 109.5
C2S C1S H1S2 109.5
H1S1 C1S H1S2 109.5
C2S C1S H1S3 109.5
H1S1 C1S H1S3 109.5
H1S2 C1S H1S3 109.5
C1S C2S C3S 113.4(2)
C1S C2S H2S1 108.9
C3S C2S H2S1 108.9
C1S C2S H2S2 108.9
C3S C2S H2S2 108.9
H2S1 C2S H2S2 107.7
C2S C3S C4S 114.0(2)
C2S C3S H3S1 108.7
C4S C3S H3S1 108.7
C2S C3S H3S2 108.7
C4S C3S H3S2 108.7
H3S1 C3S H3S2 107.6
C3S C4S C5S 113.7(2)
C3S C4S H4S1 108.8
C5S C4S H4S1 108.8
C3S C4S H4S2 108.8
C5S C4S H4S2 108.8
H4S1 C4S H4S2 107.7
C6S C5S C4S 114.3(2)
C6S C5S H5S1 108.7
C4S C5S H5S1 108.7
C6S C5S H5S2 108.7
C4S C5S H5S2 108.7
H5S1 C5S H5S2 107.6
C5S C6S C7S 113.3(3)
C5S C6S H6S1 108.9
C7S C6S H6S1 108.9
C5S C6S H6S2 108.9
C7S C6S H6S2 108.9
H6S1 C6S H6S2 107.7
C6S C7S H7S1 109.5
C6S C7S H7S2 109.5
H7S1 C7S H7S2 109.5
C6S C7S H7S3 109.5
H7S1 C7S H7S3 109.5
H7S2 C7S H7S3 109.5

loop_
_geom_bond_atom_site_label_1
_geom_bond_atom_site_label_2
_geom_bond_distance
W1 N1 1.7617(18)
W1 O1 1.9713(13)
W1 C83 2.0428(19)
W1 N2 2.0536(16)
W1 C81 2.0697(19)
W1 C82 2.353(2)
O1 C1 1.342(2)
C1 C2 1.409(3)
C1 C6 1.413(3)
C2 C3 1.397(3)
C2 C11 1.506(3)
C3 C4 1.387(3)
C3 H3 0.9500
C4 C5 1.389(3)
C4 H4 0.9500
C5 C6 1.398(3)
C5 H5 0.9500
C6 C31 1.503(3)
C11 C16 1.404(3)
C11 C12 1.409(3)
C12 C13 1.396(3)
C12 C21 1.517(3)
C13 C14 1.388(3)
C13 H13 0.9500
C14 C15 1.387(3)
C14 C24 1.517(3)
C15 C16 1.399(3)
C15 H15 0.9500
C16 C27 1.527(3)
C21 C22 1.530(3)
C21 C23 1.535(3)
C21 H21 1.0000
C22 H22A 0.9800
C22 H22B 0.9800
C22 H22C 0.9800
C23 H23A 0.9800
C23 H23B 0.9800
C23 H23C 0.9800
C24 C25 1.523(4)
C24 C26 1.528(4)
C24 H24 1.0000
C25 H25A 0.9800
C25 H25B 0.9800
C25 H25C 0.9800
C26 H26A 0.9800
C26 H26B 0.9800
C26 H26C 0.9800
C27 C28 1.529(3)
C27 C29 1.533(3)
C27 H27 1.0000
C28 H28A 0.9800
C28 H28B 0.9800
C28 H28C 0.9800
C29 H29A 0.9800
C29 H29B 0.9800
C29 H29C 0.9800
C31 C32 1.415(3)
C31 C36 1.415(3)
C32 C33 1.400(3)
C32 C41 1.526(3)
C33 C34 1.384(3)
C33 H33 0.9500
C34 C35 1.393(3)
C34 C44 1.520(3)
C35 C36 1.392(3)
C35 H35 0.9500
C36 C47 1.531(3)
C41 C42 1.538(3)
C41 C43 1.538(3)
C41 H41 1.0000
C42 H42A 0.9800
C42 H42B 0.9800
C42 H42C 0.9800
C43 H43A 0.9800
C43 H43B 0.9800
C43 H43C 0.9800
C44 C45 1.526(3)
C44 C46 1.527(3)
C44 H44 1.0000
C45 H45A 0.9800
C45 H45B 0.9800
C45 H45C 0.9800
C46 H46A 0.9800
C46 H46B 0.9800
C46 H46C 0.9800
C47 C48 1.532(3)
C47 C49 1.535(3)
C47 H47 1.0000
C48 H48A 0.9800
C48 H48B 0.9800
C48 H48C 0.9800
C49 H49A 0.9800
C49 H49B 0.9800
C49 H49C 0.9800
N1 C51 1.379(3)
C51 C56 1.397(3)
C51 C52 1.397(3)
C52 C53 1.389(3)
C52 H52 0.9500
C53 C54 1.390(4)
C53 C61 1.508(4)
C54 C55 1.389(4)
C54 H54 0.9500
C55 C56 1.390(3)
C55 C66 1.511(4)
C56 H56 0.9500
C61 H61A 0.9800
C61 H61B 0.9800
C61 H61C 0.9800
C66 H66A 0.9800
C66 H66B 0.9800
C66 H66C 0.9800
N2 C71 1.391(3)
N2 C74 1.392(3)
C71 C72 1.356(3)
C71 H71 0.9500
C72 C73 1.423(3)
C72 H72 0.9500
C73 C74 1.360(3)
C73 H73 0.9500
C74 H74 0.9500
C81 C82 1.600(3)
C81 H81A 0.9900
C81 H81B 0.9900
C82 C83 1.605(3)
C82 H82A 0.9900
C82 H82B 0.9900
C83 H83A 0.9900
C83 H83B 0.9900
C1S C2S 1.516(4)
C1S H1S1 0.9800
C1S H1S2 0.9800
C1S H1S3 0.9800
C2S C3S 1.522(3)
C2S H2S1 0.9900
C2S H2S2 0.9900
C3S C4S 1.525(4)
C3S H3S1 0.9900
C3S H3S2 0.9900
C4S C5S 1.525(4)
C4S H4S1 0.9900
C4S H4S2 0.9900
C5S C6S 1.516(4)
C5S H5S1 0.9900
C5S H5S2 0.9900
C6S C7S 1.520(4)
C6S H6S1 0.9900
C6S H6S2 0.9900
C7S H7S1 0.9800
C7S H7S2 0.9800
C7S H7S3 0.9800

loop_
_cod_related_entry_id
_cod_related_entry_database
_cod_related_entry_code
1 ChemSpider 30659656
